data_4086627
loop_
_publ_author_name
'Ib\'a\~nez, Susana'
'Poyatos, Macarena'
'Dawe, Louise N.'
'Gusev, Dmitry'
'Peris, Eduardo'

_publ_section_title
;
 Ferrocenyl-Imidazolylidene Ligand for Redox-Switchable Gold-Based
 Catalysis. A Detailed Study on the Redox-Switching Abilities of the
 Ligand
;
_journal_issue 16
_journal_name_full Organometallics
_journal_page_first 2747
_journal_paper_doi 10.1021/acs.organomet.6b00517
_journal_volume 35
_journal_year 2016
_chemical_formula_moiety 'C27 H33 Au Cl Fe N4, C H2 Cl2, B F4, 0.41(H2 O1)'
_chemical_formula_sum 'C28 H35.83 Au B Cl3 F4 Fe N4 O0.42'
_chemical_formula_weight 881.05
_chemical_name_systematic
;
 ?
;
_space_group_crystal_system triclinic
_space_group_IT_number 2
_space_group_name_Hall '-P 1'
_space_group_name_H-M_alt 'P -1'
_symmetry_space_group_name_Hall '-P 1'
_symmetry_space_group_name_H-M 'P -1'
_atom_sites_solution_hydrogens mixed
_atom_sites_solution_primary iterative
_audit_creation_date 2016-05-12
_audit_creation_method
;
Olex2 1.2
(compiled 2016.02.19 svn.r3266 for OlexSys, GUI svn.r5155)
;
_cell_angle_alpha 106.334(3)
_cell_angle_beta 93.670(2)
_cell_angle_gamma 113.637(3)
_cell_formula_units_Z 2
_cell_length_a 10.6273(3)
_cell_length_b 10.7075(4)
_cell_length_c 17.7058(5)
_cell_measurement_reflns_used 12691
_cell_measurement_temperature 200.00(14)
_cell_measurement_theta_max 27.9100
_cell_measurement_theta_min 3.5320
_cell_volume 1735.07(11)
_computing_molecular_graphics 'Olex2 (Dolomanov et al., 2009)'
_computing_publication_material 'Olex2 (Dolomanov et al., 2009)'
_computing_structure_refinement 'ShelXL (Sheldrick, 2015)'
_computing_structure_solution
;
Superflip (Palatinus & Chapuis, 2007;Palatinus & van der Lee, 2008;
Palatinus et al., 2012)
;
_diffrn_ambient_temperature 200.00(14)
_diffrn_measured_fraction_theta_full 0.997
_diffrn_measured_fraction_theta_max 0.894
_diffrn_measurement_device_type 'SuperNova, Dual, Cu at zero, Atlas'
_diffrn_radiation_type MoK\a
_diffrn_radiation_wavelength 0.71073
_diffrn_reflns_av_R_equivalents 0.0437
_diffrn_reflns_av_unetI/netI 0.0418
_diffrn_reflns_Laue_measured_fraction_full 0.997
_diffrn_reflns_Laue_measured_fraction_max 0.894
_diffrn_reflns_limit_h_max 14
_diffrn_reflns_limit_h_min -13
_diffrn_reflns_limit_k_max 14
_diffrn_reflns_limit_k_min -14
_diffrn_reflns_limit_l_max 22
_diffrn_reflns_limit_l_min -23
_diffrn_reflns_number 31510
_diffrn_reflns_point_group_measured_fraction_full 0.997
_diffrn_reflns_point_group_measured_fraction_max 0.894
_diffrn_reflns_theta_full 25.242
_diffrn_reflns_theta_max 29.353
_diffrn_reflns_theta_min 2.858
_exptl_absorpt_coefficient_mu 4.919
_exptl_absorpt_correction_T_max 0.596
_exptl_absorpt_correction_T_min 0.363
_exptl_absorpt_correction_type analytical
_exptl_absorpt_process_details
;
CrysAlisPro, Agilent Technologies,
Version 1.171.37.31 (release 14-01-2014 CrysAlis171 .NET)
(compiled Jan 14 2014,18:38:05)
Analytical numeric absorption correction using a multifaceted crystal
            model based on expressions derived by R.C. Clark & J.S. Reid.
(Clark, R. C. & Reid, J. S. (1995). Acta Cryst. A51, 887-897)
Empirical absorption correction using spherical harmonics,
 implemented in SCALE3 ABSPACK scaling algorithm.
;
_exptl_crystal_colour 'clear dark red'
_exptl_crystal_colour_lustre clear
_exptl_crystal_colour_modifier dark
_exptl_crystal_colour_primary red
_exptl_crystal_density_diffrn 1.686
_exptl_crystal_description prism
_exptl_crystal_F_000 864
_exptl_crystal_size_max 0.2035
_exptl_crystal_size_mid 0.1471
_exptl_crystal_size_min 0.0781
_refine_diff_density_max 1.440
_refine_diff_density_min -1.123
_refine_diff_density_rms 0.134
_refine_ls_extinction_method none
_refine_ls_goodness_of_fit_ref 1.043
_refine_ls_hydrogen_treatment mixed
_refine_ls_matrix_type full
_refine_ls_number_parameters 475
_refine_ls_number_reflns 8535
_refine_ls_number_restraints 101
_refine_ls_restrained_S_all 1.056
_refine_ls_R_factor_all 0.0894
_refine_ls_R_factor_gt 0.0564
_refine_ls_shift/su_max 0.001
_refine_ls_shift/su_mean 0.000
_refine_ls_structure_factor_coef Fsqd
_refine_ls_weighting_details 'w=1/[\s^2^(Fo^2^)+(0.0914P)^2^+2.8163P] where P=(Fo^2^+2Fc^2^)/3'
_refine_ls_weighting_scheme calc
_refine_ls_wR_factor_gt 0.1503
_refine_ls_wR_factor_ref 0.1760
_reflns_Friedel_coverage 0.000
_reflns_number_gt 5716
_reflns_number_total 8535
_reflns_threshold_expression 'I > 2\s(I)'
_cod_data_source_file om6b00517_si_004.cif
_cod_data_source_block str1826
_cod_depositor_comments 'Adding full bibliography for 4086627--4086629.cif.'
_cod_original_cell_volume 1735.06(10)
_cod_database_code 4086627
_shelxl_version_number 2013-4
_shelx_space_group_comment
;
The symmetry employed for this shelxl refinement is uniquely defined
by the following loop, which should always be used as a source of
symmetry information in preference to the above space-group names.
They are only intended as comments.
;
_shelx_estimated_absorpt_t_max 0.700
_shelx_estimated_absorpt_t_min 0.434
_olex2_refinement_description
;
1. Fixed Uiso
 At 1.2 times of:
  All C(H) groups, All C(H,H) groups, All C(H,H,H,H) groups
 At 1.5 times of:
  All C(H,H,H) groups, All O(H,H) groups
2. Restrained distances
 N3-H3
 0.88 with sigma of 0.02
 O1-H1B = O1-H1A
 0.84 with sigma of 0.001
 H1B-H1A
 1.34 with sigma of 0.001
 N2-C6 \\sim N2-C6A
 with sigma of 0.02
 C7-C6 \\sim C7A-C6A \\sim C8-C7 \\sim C8A-C7A \\sim C9-C8 \\sim C9A-C8A
 with sigma of 0.02
 C3-C2 \\sim C3A-C2 \\sim C4-C3 \\sim C4A-C3A \\sim C5-C4 \\sim C5A-C4A
 with sigma of 0.02
3. Uiso/Uaniso restraints and constraints
Uanis(O1) \\sim Ueq: with sigma of 0.05 and sigma for terminal atoms of 0.1
Uanis(C3) = Uanis(C3A)
Uanis(C4) = Uanis(C4A)
4. Rigid body (RIGU) restrains
 C6, C6A, C7, C7A, C8A, C8, C9A, C9
 with sigma for 1-2 distances of 0.004 and sigma for 1-3 distances of 0.004
 C2, C3, C4, C5
 with sigma for 1-2 distances of 0.004 and sigma for 1-3 distances of 0.004
 C2, C3A, C4A, C5A
 with sigma for 1-2 distances of 0.004 and sigma for 1-3 distances of 0.004
 C5A, C5
 with sigma for 1-2 distances of 0.004 and sigma for 1-3 distances of 0.004
5. Others
 Sof(Au1A)=Sof(Cl1A)=1-FVAR(1)
 Sof(Au1)=Sof(Cl1)=FVAR(1)
 Sof(C6A)=Sof(H6AA)=Sof(H6AB)=Sof(C7A)=Sof(H7AA)=Sof(H7AB)=Sof(C8A)=Sof(H8AA)=
 Sof(H8AB)=Sof(C9A)=Sof(H9AA)=Sof(H9AB)=Sof(H9AC)=1-FVAR(2)
 Sof(C6)=Sof(H6A)=Sof(H6B)=Sof(C7)=Sof(H7A)=Sof(H7B)=Sof(C8)=Sof(H8A)=Sof(H8B)=
 Sof(C9)=Sof(H9A)=Sof(H9B)=Sof(H9C)=FVAR(2)
 Sof(H2BC)=Sof(H2BD)=Sof(C3A)=Sof(H3AA)=Sof(H3AB)=Sof(C4A)=Sof(H4AA)=Sof(H4AB)=
 Sof(C5A)=Sof(H5AA)=Sof(H5AB)=Sof(H5AC)=Sof(O1)=Sof(H1A)=Sof(H1B)=1-FVAR(3)
 Sof(H2AA)=Sof(H2AB)=Sof(C3)=Sof(H3A)=Sof(H3B)=Sof(C4)=Sof(H4A)=Sof(H4B)=
 Sof(C5)=Sof(H5A)=Sof(H5B)=Sof(H5C)=FVAR(3)
6.a Secondary CH2 refined with riding coordinates:
 C2(H2AA,H2AB), C2(H2BC,H2BD), C3(H3A,H3B), C3A(H3AA,H3AB), C4A(H4AA,H4AB),
 C4(H4A,H4B), C6(H6A,H6B), C6A(H6AA,H6AB), C7(H7A,H7B), C7A(H7AA,H7AB),
 C8A(H8AA,H8AB), C8(H8A,H8B), C28(H28A,H28B)
6.b Aromatic/amide H refined with riding coordinates:
 C12(H12), C15(H15), C19(H19), C20(H20), C21(H21), C22(H22), C23(H23),
 C24(H24), C25(H25), C26(H26), C27(H27)
6.c Idealised Me refined as rotating group:
 C5A(H5AA,H5AB,H5AC), C5(H5A,H5B,H5C), C9A(H9AA,H9AB,H9AC), C9(H9A,H9B,H9C),
 C16(H16A,H16B,H16C)
;
_olex2_submission_special_instructions 'No special instructions were received'

loop_
_space_group_symop_operation_xyz
'x, y, z'
'-x, -y, -z'

loop_
_atom_site_label
_atom_site_type_symbol
_atom_site_fract_x
_atom_site_fract_y
_atom_site_fract_z
_atom_site_U_iso_or_equiv
_atom_site_adp_type
_atom_site_occupancy
_atom_site_site_symmetry_order
_atom_site_calc_flag
_atom_site_refinement_flags_posn
_atom_site_refinement_flags_adp
_atom_site_refinement_flags_occupancy
_atom_site_disorder_assembly
_atom_site_disorder_group
Au1 Au 0.6742(2) 0.5507(7) 0.00947(10) 0.0552(7) Uani 0.497(14) 1 d . . P A 1
Au1A Au 0.68002(19) 0.5064(5) 0.01217(13) 0.0516(5) Uani 0.503(14) 1 d . . P A 2
Fe1 Fe 0.82169(8) 1.15065(9) 0.66732(5) 0.0407(2) Uani 1 1 d . . . . .
Cl1 Cl 0.6924(11) 0.4474(14) -0.1177(4) 0.091(2) Uani 0.497(14) 1 d . . P A 1
Cl1A Cl 0.6828(9) 0.3793(9) -0.1139(4) 0.079(2) Uani 0.503(14) 1 d . . P A 2
N1 N 0.6938(6) 0.7663(6) 0.1537(3) 0.0553(13) Uani 1 1 d . . . . .
N2 N 0.6509(5) 0.5712(5) 0.1819(3) 0.0471(11) Uani 1 1 d D . . . .
N3 N 0.6816(5) 1.0146(5) 0.4356(3) 0.0348(9) Uani 1 1 d D . . . .
N4 N 0.6447(4) 0.8195(4) 0.4644(2) 0.0320(8) Uani 1 1 d . . . . .
C1 C 0.6733(6) 0.6297(7) 0.1230(3) 0.0509(15) Uani 1 1 d . . . . .
C2 C 0.7269(11) 0.8676(10) 0.1093(5) 0.097(3) Uani 1 1 d D U . . .
H2AA H 0.7215 0.8105 0.0534 0.117 Uiso 0.586(8) 1 calc R . P B 1
H2AB H 0.6479 0.8941 0.1076 0.117 Uiso 0.586(8) 1 calc R . P B 1
H2BC H 0.7611 0.9666 0.1483 0.117 Uiso 0.414(8) 1 calc R . P B 2
H2BD H 0.8047 0.8636 0.0824 0.117 Uiso 0.414(8) 1 calc R . P B 2
C3 C 0.8520(17) 1.0008(12) 0.1286(9) 0.085(3) Uani 0.586(8) 1 d D U P B 1
H3A H 0.9250 0.9746 0.1069 0.101 Uiso 0.586(8) 1 calc R . P B 1
H3B H 0.8818 1.0384 0.1879 0.101 Uiso 0.586(8) 1 calc R . P B 1
C3A C 0.6153(19) 0.843(2) 0.0510(11) 0.085(3) Uani 0.414(8) 1 d D U P B 2
H3AA H 0.5607 0.7392 0.0199 0.101 Uiso 0.414(8) 1 calc R . P B 2
H3AB H 0.6494 0.8973 0.0136 0.101 Uiso 0.414(8) 1 calc R . P B 2
C4A C 0.531(2) 0.901(3) 0.1021(14) 0.103(4) Uani 0.414(8) 1 d D U P B 2
H4AA H 0.5033 0.8511 0.1418 0.123 Uiso 0.414(8) 1 calc R . P B 2
H4AB H 0.5857 1.0062 0.1314 0.123 Uiso 0.414(8) 1 calc R . P B 2
C4 C 0.860(2) 1.1274(13) 0.1036(9) 0.103(4) Uani 0.586(8) 1 d D U P B 1
H4A H 0.7682 1.0956 0.0690 0.123 Uiso 0.586(8) 1 calc R . P B 1
H4B H 0.9305 1.1440 0.0692 0.123 Uiso 0.586(8) 1 calc R . P B 1
C5A C 0.404(3) 0.874(4) 0.0463(15) 0.122(9) Uani 0.414(8) 1 d D U P B 2
H5AA H 0.4331 0.9211 0.0063 0.183 Uiso 0.414(8) 1 calc GR . P B 2
H5AB H 0.3465 0.9125 0.0769 0.183 Uiso 0.414(8) 1 calc GR . P B 2
H5AC H 0.3494 0.7692 0.0191 0.183 Uiso 0.414(8) 1 calc GR . P B 2
C5 C 0.8944(9) 1.2763(8) 0.1665(6) 0.035(2) Uani 0.586(8) 1 d D U P B 1
H5A H 0.8255 1.2647 0.2014 0.052 Uiso 0.586(8) 1 calc GR . P B 1
H5B H 0.8912 1.3428 0.1390 0.052 Uiso 0.586(8) 1 calc GR . P B 1
H5C H 0.9885 1.3157 0.1991 0.052 Uiso 0.586(8) 1 calc GR . P B 1
C6 C 0.6179(11) 0.4212(9) 0.1729(7) 0.058(4) Uani 0.839(16) 1 d D U P C 1
H6A H 0.6714 0.4184 0.2197 0.069 Uiso 0.839(16) 1 calc R . P C 1
H6B H 0.6473 0.3783 0.1241 0.069 Uiso 0.839(16) 1 calc R . P C 1
C6A C 0.627(7) 0.424(3) 0.176(6) 0.09(3) Uani 0.161(16) 1 d D U P C 2
H6AA H 0.6547 0.4263 0.2309 0.105 Uiso 0.161(16) 1 calc R . P C 2
H6AB H 0.6949 0.4025 0.1448 0.105 Uiso 0.161(16) 1 calc R . P C 2
C7 C 0.4636(12) 0.3326(12) 0.1663(7) 0.080(4) Uani 0.839(16) 1 d D U P C 1
H7A H 0.4345 0.3784 0.2143 0.096 Uiso 0.839(16) 1 calc R . P C 1
H7B H 0.4111 0.3345 0.1187 0.096 Uiso 0.839(16) 1 calc R . P C 1
C7A C 0.487(6) 0.297(5) 0.140(4) 0.079(15) Uani 0.161(16) 1 d D U P C 2
H7AA H 0.4950 0.2052 0.1327 0.095 Uiso 0.161(16) 1 calc R . P C 2
H7AB H 0.4495 0.2951 0.0868 0.095 Uiso 0.161(16) 1 calc R . P C 2
C8A C 0.391(4) 0.312(4) 0.197(3) 0.067(12) Uani 0.161(16) 1 d D U P C 2
H8AA H 0.3930 0.4094 0.2110 0.080 Uiso 0.161(16) 1 calc R . P C 2
H8AB H 0.4175 0.2963 0.2469 0.080 Uiso 0.161(16) 1 calc R . P C 2
C8 C 0.4238(11) 0.1785(11) 0.1592(7) 0.099(4) Uani 0.839(16) 1 d D U P C 1
H8A H 0.4819 0.1763 0.2043 0.118 Uiso 0.839(16) 1 calc R . P C 1
H8B H 0.4451 0.1301 0.1087 0.118 Uiso 0.839(16) 1 calc R . P C 1
C9A C 0.249(4) 0.196(5) 0.150(3) 0.074(15) Uani 0.161(16) 1 d D U P C 2
H9AA H 0.1850 0.1749 0.1871 0.112 Uiso 0.161(16) 1 calc GR . P C 2
H9AB H 0.2576 0.1081 0.1211 0.112 Uiso 0.161(16) 1 calc GR . P C 2
H9AC H 0.2121 0.2293 0.1116 0.112 Uiso 0.161(16) 1 calc GR . P C 2
C9 C 0.2722(14) 0.095(2) 0.1596(11) 0.145(7) Uani 0.839(16) 1 d D U P C 1
H9A H 0.2530 -0.0042 0.1551 0.218 Uiso 0.839(16) 1 calc GR . P C 1
H9B H 0.2138 0.0945 0.1141 0.218 Uiso 0.839(16) 1 calc GR . P C 1
H9C H 0.2505 0.1415 0.2100 0.218 Uiso 0.839(16) 1 calc GR . P C 1
C10 C 0.6550(5) 0.6724(6) 0.2526(3) 0.0388(11) Uani 1 1 d . . . . .
C11 C 0.6829(6) 0.7989(6) 0.2342(3) 0.0437(13) Uani 1 1 d . . . . .
C12 C 0.6942(6) 0.9250(6) 0.2901(3) 0.0432(13) Uani 1 1 d . . . . .
H12 H 0.7105 1.0103 0.2776 0.052 Uiso 1 1 calc R . . . .
C13 C 0.6796(5) 0.9154(5) 0.3658(3) 0.0346(10) Uani 1 1 d . . . . .
C14 C 0.6538(5) 0.7878(5) 0.3835(3) 0.0312(10) Uani 1 1 d . . . . .
C15 C 0.6393(5) 0.6626(6) 0.3274(3) 0.0362(11) Uani 1 1 d . . . . .
H15 H 0.6202 0.5763 0.3392 0.043 Uiso 1 1 calc R . . . .
C16 C 0.6252(8) 0.7174(7) 0.5078(4) 0.0520(15) Uani 1 1 d . . . . .
H16A H 0.6939 0.7658 0.5586 0.078 Uiso 1 1 calc GR . . . .
H16B H 0.6383 0.6348 0.4751 0.078 Uiso 1 1 calc GR . . . .
H16C H 0.5302 0.6834 0.5189 0.078 Uiso 1 1 calc GR . . . .
C17 C 0.6610(5) 0.9570(5) 0.4945(3) 0.0327(10) Uani 1 1 d . . . . .
C18 C 0.6558(5) 1.0346(5) 0.5749(3) 0.0338(10) Uani 1 1 d . . . . .
C19 C 0.6840(6) 1.1846(6) 0.6008(3) 0.0402(12) Uani 1 1 d . . . . .
H19 H 0.7074 1.2457 0.5690 0.048 Uiso 1 1 calc R . . . .
C20 C 0.6707(7) 1.2250(7) 0.6816(4) 0.0475(14) Uani 1 1 d . . . . .
H20 H 0.6822 1.3179 0.7137 0.057 Uiso 1 1 calc R . . . .
C21 C 0.6373(6) 1.1031(7) 0.7067(4) 0.0485(14) Uani 1 1 d . . . . .
H21 H 0.6236 1.1011 0.7589 0.058 Uiso 1 1 calc R . . . .
C22 C 0.6277(6) 0.9866(6) 0.6428(3) 0.0403(12) Uani 1 1 d . . . . .
H22 H 0.6063 0.8921 0.6438 0.048 Uiso 1 1 calc R . . . .
C23 C 0.9884(6) 1.1140(8) 0.6350(5) 0.0618(18) Uani 1 1 d . . . . .
H23 H 0.9867 1.0463 0.5864 0.074 Uiso 1 1 calc R . . . .
C24 C 1.0166(7) 1.2596(11) 0.6481(7) 0.083(3) Uani 1 1 d . . . . .
H24 H 1.0377 1.3086 0.6101 0.099 Uiso 1 1 calc R . . . .
C25 C 1.0076(9) 1.3185(10) 0.7280(8) 0.098(4) Uani 1 1 d . . . . .
H25 H 1.0221 1.4154 0.7532 0.118 Uiso 1 1 calc R . . . .
C26 C 0.9740(9) 1.2126(12) 0.7645(5) 0.084(3) Uani 1 1 d . . . . .
H26 H 0.9609 1.2240 0.8182 0.101 Uiso 1 1 calc R . . . .
C27 C 0.9633(8) 1.0877(10) 0.7075(6) 0.072(2) Uani 1 1 d . . . . .
H27 H 0.9423 0.9984 0.7161 0.086 Uiso 1 1 calc R . . . .
H3 H 0.692(7) 1.101(3) 0.442(4) 0.043(16) Uiso 1 1 d D . . . .
Cl2 Cl 1.0114(3) 1.2431(3) 0.4112(3) 0.1299(14) Uani 1 1 d . . . . .
Cl3 Cl 1.2448(4) 1.4270(4) 0.3560(2) 0.1177(10) Uani 1 1 d . . . . .
C28 C 1.0941(10) 1.4068(9) 0.3944(7) 0.085(3) Uani 1 1 d . . . . .
H28A H 1.0275 1.4146 0.3563 0.102 Uiso 1 1 calc R . . . .
H28B H 1.1189 1.4869 0.4456 0.102 Uiso 1 1 calc R . . . .
F1 F 0.5868(5) 1.3666(5) 0.3686(3) 0.0718(12) Uani 1 1 d . . . . .
F2 F 0.7069(7) 1.2472(7) 0.3139(3) 0.0989(18) Uani 1 1 d . . . . .
F3 F 0.6920(5) 1.2824(4) 0.4425(3) 0.0647(11) Uani 1 1 d . . . . .
F4 F 0.8184(6) 1.4710(6) 0.4049(5) 0.131(3) Uani 1 1 d . . . . .
B1 B 0.7023(8) 1.3433(7) 0.3814(5) 0.0500(16) Uani 1 1 d . . . . .
O1 O 0.9790(11) 1.1671(13) 0.0268(8) 0.089(5) Uani 0.414(8) 1 d D U P B 2
H1A H 0.963(7) 1.211(3) -0.0026(15) 0.134 Uiso 0.414(8) 1 d DR . P B 2
H1B H 1.001(12) 1.225(5) 0.0741(9) 0.134 Uiso 0.414(8) 1 d DR . P B 2

loop_
_atom_site_aniso_label
_atom_site_aniso_U_11
_atom_site_aniso_U_22
_atom_site_aniso_U_33
_atom_site_aniso_U_23
_atom_site_aniso_U_13
_atom_site_aniso_U_12
Au1 0.0641(4) 0.0632(13) 0.0311(3) 0.0085(5) 0.0134(3) 0.0251(6)
Au1A 0.0592(4) 0.0526(10) 0.0350(3) 0.0032(4) 0.0098(3) 0.0244(5)
Fe1 0.0311(4) 0.0435(4) 0.0400(4) 0.0100(3) 0.0021(3) 0.0125(3)
Cl1 0.106(4) 0.118(7) 0.039(2) 0.010(4) 0.026(2) 0.050(5)
Cl1A 0.081(3) 0.082(4) 0.042(2) -0.008(3) 0.016(2) 0.023(3)
N1 0.052(3) 0.065(3) 0.029(2) 0.012(2) 0.006(2) 0.009(3)
N2 0.039(2) 0.051(3) 0.034(2) 0.000(2) 0.0058(19) 0.013(2)
N3 0.038(2) 0.036(2) 0.033(2) 0.0148(19) 0.0077(18) 0.0175(19)
N4 0.031(2) 0.037(2) 0.030(2) 0.0140(18) 0.0085(16) 0.0151(17)
C1 0.038(3) 0.062(4) 0.025(3) 0.001(3) 0.005(2) 0.004(3)
C2 0.138(7) 0.081(5) 0.042(4) 0.030(4) 0.014(4) 0.013(5)
C3 0.121(7) 0.072(5) 0.057(5) 0.032(4) 0.019(5) 0.032(5)
C3A 0.121(7) 0.072(5) 0.057(5) 0.032(4) 0.019(5) 0.032(5)
C4A 0.147(9) 0.087(6) 0.072(6) 0.035(5) 0.022(6) 0.043(6)
C4 0.147(9) 0.087(6) 0.072(6) 0.035(5) 0.022(6) 0.043(6)
C5A 0.154(14) 0.18(3) 0.063(12) 0.044(14) 0.032(10) 0.104(16)
C5 0.038(4) 0.020(3) 0.048(5) 0.011(3) 0.020(4) 0.013(3)
C6 0.060(5) 0.059(7) 0.030(4) 0.001(4) 0.010(3) 0.012(4)
C6A 0.09(2) 0.04(2) 0.13(5) 0.00(2) 0.02(2) 0.044(16)
C7 0.062(5) 0.090(7) 0.053(6) 0.026(5) 0.000(4) 0.001(5)
C7A 0.09(2) 0.038(18) 0.11(3) 0.009(17) 0.025(19) 0.045(15)
C8A 0.08(2) 0.030(15) 0.09(2) -0.003(14) 0.003(17) 0.037(14)
C8 0.088(7) 0.093(6) 0.073(7) 0.043(5) -0.009(5) -0.007(5)
C9A 0.08(2) 0.05(2) 0.08(3) -0.012(18) 0.013(17) 0.033(14)
C9 0.107(8) 0.141(12) 0.116(12) 0.058(10) 0.005(7) -0.023(8)
C10 0.030(2) 0.044(3) 0.033(3) 0.007(2) 0.005(2) 0.011(2)
C11 0.037(3) 0.052(3) 0.034(3) 0.016(3) 0.007(2) 0.010(2)
C12 0.048(3) 0.045(3) 0.035(3) 0.018(2) 0.006(2) 0.016(3)
C13 0.033(2) 0.035(2) 0.034(3) 0.010(2) 0.004(2) 0.013(2)
C14 0.026(2) 0.037(2) 0.029(2) 0.010(2) 0.0032(18) 0.014(2)
C15 0.032(2) 0.044(3) 0.034(3) 0.014(2) 0.007(2) 0.018(2)
C16 0.078(4) 0.053(3) 0.041(3) 0.024(3) 0.022(3) 0.037(3)
C17 0.028(2) 0.035(2) 0.034(2) 0.011(2) 0.0050(19) 0.014(2)
C18 0.027(2) 0.037(2) 0.037(3) 0.012(2) 0.006(2) 0.015(2)
C19 0.046(3) 0.040(3) 0.036(3) 0.009(2) 0.006(2) 0.022(2)
C20 0.052(3) 0.050(3) 0.042(3) 0.005(3) 0.010(3) 0.031(3)
C21 0.042(3) 0.065(4) 0.037(3) 0.013(3) 0.015(2) 0.024(3)
C22 0.036(3) 0.044(3) 0.035(3) 0.013(2) 0.010(2) 0.012(2)
C23 0.029(3) 0.073(4) 0.086(5) 0.031(4) 0.013(3) 0.022(3)
C24 0.031(3) 0.089(6) 0.116(8) 0.055(6) 0.005(4) 0.002(4)
C25 0.043(4) 0.061(5) 0.134(10) -0.010(6) -0.024(5) 0.002(4)
C26 0.056(4) 0.120(8) 0.056(5) 0.013(5) -0.018(4) 0.033(5)
C27 0.046(4) 0.092(6) 0.083(6) 0.041(5) 0.001(4) 0.030(4)
Cl2 0.0643(13) 0.0693(13) 0.237(4) 0.054(2) 0.0054(18) 0.0126(11)
Cl3 0.157(3) 0.118(2) 0.127(3) 0.067(2) 0.067(2) 0.084(2)
C28 0.081(6) 0.063(5) 0.100(7) 0.016(5) 0.004(5) 0.032(4)
F1 0.091(3) 0.083(3) 0.085(3) 0.050(3) 0.040(2) 0.061(3)
F2 0.157(5) 0.127(4) 0.072(3) 0.046(3) 0.050(3) 0.108(4)
F3 0.092(3) 0.053(2) 0.058(2) 0.0279(19) 0.013(2) 0.033(2)
F4 0.089(4) 0.086(4) 0.188(7) 0.087(5) -0.008(4) -0.014(3)
B1 0.057(4) 0.038(3) 0.056(4) 0.023(3) 0.014(3) 0.017(3)
O1 0.043(6) 0.080(8) 0.082(9) -0.041(7) 0.035(6) 0.009(6)

loop_
_atom_type_symbol
_atom_type_description
_atom_type_scat_dispersion_real
_atom_type_scat_dispersion_imag
_atom_type_scat_source
C C 0.0030 0.0020 'International Tables Vol C Tables 4.2.6.8 and 6.1.1.4'
H H 0.0000 0.0000 'International Tables Vol C Tables 4.2.6.8 and 6.1.1.4'
Au Au -2.0130 8.8020 'International Tables Vol C Tables 4.2.6.8 and 6.1.1.4'
B B 0.0010 0.0010 'International Tables Vol C Tables 4.2.6.8 and 6.1.1.4'
Cl Cl 0.1480 0.1590 'International Tables Vol C Tables 4.2.6.8 and 6.1.1.4'
F F 0.0170 0.0100 'International Tables Vol C Tables 4.2.6.8 and 6.1.1.4'
Fe Fe 0.3460 0.8440 'International Tables Vol C Tables 4.2.6.8 and 6.1.1.4'
N N 0.0060 0.0030 'International Tables Vol C Tables 4.2.6.8 and 6.1.1.4'
O O 0.0106 0.0060 'International Tables Vol C Tables 4.2.6.8 and 6.1.1.4'

loop_
_geom_angle_atom_site_label_1
_geom_angle_atom_site_label_2
_geom_angle_atom_site_label_3
_geom_angle
_geom_angle_site_symmetry_3
Cl1 Au1 Au1 102.3(3) 2_665
C1 Au1 Au1 82.4(2) 2_665
C1 Au1 Cl1 173.0(4) .
C1 Au1A Cl1A 176.2(3) .
C18 Fe1 C19 41.6(2) .
C18 Fe1 C20 68.8(2) .
C18 Fe1 C21 68.7(2) .
C18 Fe1 C22 41.8(2) .
C18 Fe1 C23 109.2(3) .
C18 Fe1 C24 120.7(3) .
C18 Fe1 C25 155.0(4) .
C18 Fe1 C26 163.8(4) .
C18 Fe1 C27 127.9(3) .
C19 Fe1 C20 40.3(2) .
C19 Fe1 C21 68.3(2) .
C19 Fe1 C23 127.8(3) .
C19 Fe1 C24 108.0(3) .
C19 Fe1 C26 152.7(4) .
C19 Fe1 C27 166.0(3) .
C21 Fe1 C20 40.4(3) .
C21 Fe1 C23 154.8(3) .
C21 Fe1 C27 119.9(3) .
C22 Fe1 C19 69.6(2) .
C22 Fe1 C20 68.3(2) .
C22 Fe1 C21 40.1(2) .
C22 Fe1 C23 121.3(3) .
C22 Fe1 C24 156.2(4) .
C22 Fe1 C25 161.7(5) .
C22 Fe1 C26 124.9(4) .
C22 Fe1 C27 108.7(3) .
C23 Fe1 C20 164.2(3) .
C24 Fe1 C20 126.1(3) .
C24 Fe1 C21 162.7(4) .
C24 Fe1 C23 40.4(4) .
C24 Fe1 C26 68.2(4) .
C24 Fe1 C27 67.6(3) .
C25 Fe1 C19 119.3(4) .
C25 Fe1 C20 107.2(3) .
C25 Fe1 C21 125.2(4) .
C25 Fe1 C23 67.6(4) .
C25 Fe1 C24 40.5(5) .
C25 Fe1 C26 40.2(5) .
C25 Fe1 C27 66.8(4) .
C26 Fe1 C20 118.5(4) .
C26 Fe1 C21 106.7(3) .
C26 Fe1 C23 67.9(4) .
C26 Fe1 C27 39.7(4) .
C27 Fe1 C20 153.1(3) .
C27 Fe1 C23 40.3(3) .
C1 N1 C2 124.3(6) .
C1 N1 C11 110.3(5) .
C11 N1 C2 125.4(6) .
C1 N2 C6 125.7(7) .
C1 N2 C6A 127(4) .
C1 N2 C10 110.2(5) .
C10 N2 C6 124.0(6) .
C10 N2 C6A 123(4) .
C13 N3 H3 127(4) .
C17 N3 C13 110.6(4) .
C17 N3 H3 123(4) .
C14 N4 C16 123.6(4) .
C17 N4 C14 109.3(4) .
C17 N4 C16 127.1(5) .
N1 C1 Au1 119.5(5) .
N1 C1 Au1A 133.3(5) .
N1 C1 N2 107.8(5) .
N2 C1 Au1 132.7(6) .
N2 C1 Au1A 118.8(5) .
N1 C2 H2AA 105.8 .
N1 C2 H2AB 105.8 .
N1 C2 H2BC 108.4 .
N1 C2 H2BD 108.4 .
H2AA C2 H2AB 106.2 .
H2BC C2 H2BD 107.4 .
C3 C2 N1 126.2(9) .
C3 C2 H2AA 105.8 .
C3 C2 H2AB 105.8 .
C3A C2 N1 115.6(10) .
C3A C2 H2BC 108.4 .
C3A C2 H2BD 108.4 .
C2 C3 H3A 106.4 .
C2 C3 H3B 106.4 .
C2 C3 C4 123.6(15) .
H3A C3 H3B 106.5 .
C4 C3 H3A 106.4 .
C4 C3 H3B 106.4 .
C2 C3A H3AA 111.4 .
C2 C3A H3AB 111.4 .
C2 C3A C4A 101.6(16) .
H3AA C3A H3AB 109.3 .
C4A C3A H3AA 111.4 .
C4A C3A H3AB 111.4 .
C3A C4A H4AA 110.5 .
C3A C4A H4AB 110.5 .
H4AA C4A H4AB 108.7 .
C5A C4A C3A 106(2) .
C5A C4A H4AA 110.5 .
C5A C4A H4AB 110.5 .
C3 C4 H4A 107.0 .
C3 C4 H4B 107.0 .
C3 C4 C5 121.5(13) .
H4A C4 H4B 106.7 .
C5 C4 H4A 107.0 .
C5 C4 H4B 107.0 .
C4A C5A H5AA 109.5 .
C4A C5A H5AB 109.5 .
C4A C5A H5AC 109.5 .
H5AA C5A H5AB 109.5 .
H5AA C5A H5AC 109.5 .
H5AB C5A H5AC 109.5 .
C4 C5 H5A 109.5 .
C4 C5 H5B 109.5 .
C4 C5 H5C 109.5 .
H5A C5 H5B 109.5 .
H5A C5 H5C 109.5 .
H5B C5 H5C 109.5 .
N2 C6 H6A 109.3 .
N2 C6 H6B 109.3 .
N2 C6 C7 111.8(9) .
H6A C6 H6B 107.9 .
C7 C6 H6A 109.3 .
C7 C6 H6B 109.3 .
N2 C6A H6AA 106.8 .
N2 C6A H6AB 106.8 .
N2 C6A C7A 122(4) .
H6AA C6A H6AB 106.7 .
C7A C6A H6AA 106.8 .
C7A C6A H6AB 106.8 .
C6 C7 H7A 108.7 .
C6 C7 H7B 108.7 .
H7A C7 H7B 107.6 .
C8 C7 C6 114.3(11) .
C8 C7 H7A 108.7 .
C8 C7 H7B 108.7 .
C6A C7A H7AA 110.3 .
C6A C7A H7AB 110.3 .
C6A C7A C8A 107(6) .
H7AA C7A H7AB 108.5 .
C8A C7A H7AA 110.3 .
C8A C7A H7AB 110.3 .
C7A C8A H8AA 111.1 .
C7A C8A H8AB 111.1 .
C7A C8A C9A 103(4) .
H8AA C8A H8AB 109.1 .
C9A C8A H8AA 111.1 .
C9A C8A H8AB 111.1 .
C7 C8 H8A 108.9 .
C7 C8 H8B 108.9 .
C7 C8 C9 113.5(14) .
H8A C8 H8B 107.7 .
C9 C8 H8A 108.9 .
C9 C8 H8B 108.9 .
C8A C9A H9AA 109.5 .
C8A C9A H9AB 109.5 .
C8A C9A H9AC 109.5 .
H9AA C9A H9AB 109.5 .
H9AA C9A H9AC 109.5 .
H9AB C9A H9AC 109.5 .
C8 C9 H9A 109.5 .
C8 C9 H9B 109.5 .
C8 C9 H9C 109.5 .
H9A C9 H9B 109.5 .
H9A C9 H9C 109.5 .
H9B C9 H9C 109.5 .
N2 C10 C11 105.5(5) .
C15 C10 N2 131.0(5) .
C15 C10 C11 123.5(5) .
N1 C11 C10 106.2(5) .
C12 C11 N1 131.2(5) .
C12 C11 C10 122.7(5) .
C11 C12 H12 123.1 .
C11 C12 C13 113.8(5) .
C13 C12 H12 123.1 .
N3 C13 C12 131.2(5) .
N3 C13 C14 106.1(4) .
C12 C13 C14 122.7(5) .
N4 C14 C13 106.0(4) .
C15 C14 N4 130.9(5) .
C15 C14 C13 123.1(5) .
C10 C15 H15 122.9 .
C14 C15 C10 114.2(5) .
C14 C15 H15 122.9 .
N4 C16 H16A 109.5 .
N4 C16 H16B 109.5 .
N4 C16 H16C 109.5 .
H16A C16 H16B 109.5 .
H16A C16 H16C 109.5 .
H16B C16 H16C 109.5 .
N3 C17 N4 108.0(4) .
N3 C17 C18 123.4(4) .
N4 C17 C18 128.5(4) .
C17 C18 Fe1 124.9(3) .
C19 C18 Fe1 69.6(3) .
C19 C18 C17 122.9(5) .
C19 C18 C22 106.9(5) .
C22 C18 Fe1 69.3(3) .
C22 C18 C17 130.2(5) .
Fe1 C19 H19 125.8 .
C18 C19 Fe1 68.7(3) .
C18 C19 H19 126.0 .
C20 C19 Fe1 71.0(3) .
C20 C19 C18 107.9(5) .
C20 C19 H19 126.0 .
Fe1 C20 H20 127.8 .
C19 C20 Fe1 68.6(3) .
C19 C20 H20 126.0 .
C19 C20 C21 108.0(5) .
C21 C20 Fe1 69.1(3) .
C21 C20 H20 126.0 .
Fe1 C21 H21 126.5 .
C20 C21 Fe1 70.5(3) .
C20 C21 H21 125.4 .
C22 C21 Fe1 69.2(3) .
C22 C21 C20 109.2(5) .
C22 C21 H21 125.4 .
Fe1 C22 H22 125.8 .
C18 C22 Fe1 69.0(3) .
C18 C22 H22 126.1 .
C21 C22 Fe1 70.7(3) .
C21 C22 C18 107.9(5) .
C21 C22 H22 126.1 .
Fe1 C23 H23 126.0 .
C24 C23 Fe1 69.4(4) .
C24 C23 H23 126.4 .
C27 C23 Fe1 69.7(4) .
C27 C23 H23 126.4 .
C27 C23 C24 107.2(9) .
Fe1 C24 H24 125.8 .
C23 C24 Fe1 70.1(4) .
C23 C24 H24 126.5 .
C25 C24 Fe1 69.2(5) .
C25 C24 C23 107.0(8) .
C25 C24 H24 126.5 .
Fe1 C25 H25 125.4 .
C24 C25 Fe1 70.3(5) .
C24 C25 H25 125.3 .
C26 C25 Fe1 70.6(5) .
C26 C25 C24 109.5(8) .
C26 C25 H25 125.3 .
Fe1 C26 H26 125.7 .
C25 C26 Fe1 69.2(5) .
C25 C26 H26 126.5 .
C27 C26 Fe1 70.2(4) .
C27 C26 C25 107.0(9) .
C27 C26 H26 126.5 .
Fe1 C27 H27 126.3 .
C23 C27 Fe1 69.9(4) .
C23 C27 H27 125.3 .
C26 C27 Fe1 70.0(5) .
C26 C27 C23 109.4(8) .
C26 C27 H27 125.3 .
Cl2 C28 H28A 108.8 .
Cl2 C28 H28B 108.8 .
Cl3 C28 Cl2 113.6(5) .
Cl3 C28 H28A 108.8 .
Cl3 C28 H28B 108.8 .
H28A C28 H28B 107.7 .
F1 B1 F3 108.8(6) .
F2 B1 F1 109.9(6) .
F2 B1 F3 107.7(5) .
F4 B1 F1 109.3(6) .
F4 B1 F2 112.0(7) .
F4 B1 F3 109.0(6) .
H1A O1 H1B 105.80(18) .

loop_
_geom_bond_atom_site_label_1
_geom_bond_atom_site_label_2
_geom_bond_distance
_geom_bond_site_symmetry_2
Au1 Au1 3.379(6) 2_665
Au1 Cl1 2.270(8) .
Au1 C1 1.953(6) .
Au1A Cl1A 2.273(7) .
Au1A C1 2.059(6) .
Fe1 C18 2.015(5) .
Fe1 C19 2.027(6) .
Fe1 C20 2.058(6) .
Fe1 C21 2.040(6) .
Fe1 C22 2.019(5) .
Fe1 C23 2.045(7) .
Fe1 C24 2.035(7) .
Fe1 C25 2.020(8) .
Fe1 C26 2.039(7) .
Fe1 C27 2.042(7) .
N1 C1 1.328(9) .
N1 C2 1.458(9) .
N1 C11 1.393(8) .
N2 C1 1.347(8) .
N2 C6 1.457(10) .
N2 C6A 1.464(19) .
N2 C10 1.392(7) .
N3 C13 1.377(7) .
N3 C17 1.340(7) .
N3 H3 0.86(2) .
N4 C14 1.395(6) .
N4 C16 1.463(7) .
N4 C17 1.351(7) .
C2 H2AA 0.9900 .
C2 H2AB 0.9900 .
C2 H2BC 0.9900 .
C2 H2BD 0.9900 .
C2 C3 1.438(13) .
C2 C3A 1.410(14) .
C3 H3A 0.9900 .
C3 H3B 0.9900 .
C3 C4 1.514(13) .
C3A H3AA 0.9900 .
C3A H3AB 0.9900 .
C3A C4A 1.498(16) .
C4A H4AA 0.9900 .
C4A H4AB 0.9900 .
C4A C5A 1.491(16) .
C4 H4A 0.9900 .
C4 H4B 0.9900 .
C4 C5 1.548(13) .
C5A H5AA 0.9800 .
C5A H5AB 0.9800 .
C5A H5AC 0.9800 .
C5 H5A 0.9800 .
C5 H5B 0.9800 .
C5 H5C 0.9800 .
C6 H6A 0.9900 .
C6 H6B 0.9900 .
C6 C7 1.506(12) .
C6A H6AA 0.9900 .
C6A H6AB 0.9900 .
C6A C7A 1.501(18) .
C7 H7A 0.9900 .
C7 H7B 0.9900 .
C7 C8 1.495(13) .
C7A H7AA 0.9900 .
C7A H7AB 0.9900 .
C7A C8A 1.503(18) .
C8A H8AA 0.9900 .
C8A H8AB 0.9900 .
C8A C9A 1.507(18) .
C8 H8A 0.9900 .
C8 H8B 0.9900 .
C8 C9 1.498(13) .
C9A H9AA 0.9800 .
C9A H9AB 0.9800 .
C9A H9AC 0.9800 .
C9 H9A 0.9800 .
C9 H9B 0.9800 .
C9 H9C 0.9800 .
C10 C11 1.403(8) .
C10 C15 1.372(8) .
C11 C12 1.385(9) .
C12 H12 0.9500 .
C12 C13 1.387(8) .
C13 C14 1.411(7) .
C14 C15 1.369(8) .
C15 H15 0.9500 .
C16 H16A 0.9800 .
C16 H16B 0.9800 .
C16 H16C 0.9800 .
C17 C18 1.449(8) .
C18 C19 1.436(8) .
C18 C22 1.438(8) .
C19 H19 0.9500 .
C19 C20 1.408(8) .
C20 H20 0.9500 .
C20 C21 1.415(9) .
C21 H21 0.9500 .
C21 C22 1.392(9) .
C22 H22 0.9500 .
C23 H23 0.9500 .
C23 C24 1.410(12) .
C23 C27 1.409(12) .
C24 H24 0.9500 .
C24 C25 1.404(16) .
C25 H25 0.9500 .
C25 C26 1.396(15) .
C26 H26 0.9500 .
C26 C27 1.387(14) .
C27 H27 0.9500 .
Cl2 C28 1.739(9) .
Cl3 C28 1.736(11) .
C28 H28A 0.9900 .
C28 H28B 0.9900 .
F1 B1 1.365(9) .
F2 B1 1.359(9) .
F3 B1 1.401(8) .
F4 B1 1.352(9) .
O1 H1A 0.8400(10) .
O1 H1B 0.8400(11) .

loop_
_geom_torsion_atom_site_label_1
_geom_torsion_atom_site_label_2
_geom_torsion_atom_site_label_3
_geom_torsion_atom_site_label_4
_geom_torsion
Fe1 C18 C19 C20 -60.5(4)
Fe1 C18 C22 C21 60.3(4)
Fe1 C19 C20 C21 -58.0(4)
Fe1 C20 C21 C22 -58.4(4)
Fe1 C21 C22 C18 -59.2(4)
Fe1 C23 C24 C25 59.6(5)
Fe1 C23 C27 C26 -59.1(5)
Fe1 C24 C25 C26 60.0(6)
Fe1 C25 C26 C27 60.4(5)
Fe1 C26 C27 C23 59.0(5)
N1 C2 C3 C4 -155.1(13)
N1 C2 C3A C4A 76.5(17)
N1 C11 C12 C13 -178.6(6)
N2 C6 C7 C8 -178.4(9)
N2 C6A C7A C8A -69(10)
N2 C10 C11 N1 0.1(6)
N2 C10 C11 C12 179.7(5)
N2 C10 C15 C14 178.4(5)
N3 C13 C14 N4 -1.2(5)
N3 C13 C14 C15 177.6(5)
N3 C17 C18 Fe1 -92.2(5)
N3 C17 C18 C19 -5.3(7)
N3 C17 C18 C22 176.4(5)
N4 C14 C15 C10 179.7(5)
N4 C17 C18 Fe1 89.0(6)
N4 C17 C18 C19 175.8(5)
N4 C17 C18 C22 -2.4(9)
C1 N1 C2 C3 -118.8(13)
C1 N1 C2 C3A 72.7(15)
C1 N1 C11 C10 0.5(7)
C1 N1 C11 C12 -179.1(6)
C1 N2 C6 C7 -100.8(10)
C1 N2 C6A C7A -81(9)
C1 N2 C10 C11 -0.6(6)
C1 N2 C10 C15 -179.4(6)
C2 N1 C1 Au1 -4.3(10)
C2 N1 C1 Au1A 1.2(11)
C2 N1 C1 N2 177.5(7)
C2 N1 C11 C10 -177.8(7)
C2 N1 C11 C12 2.5(11)
C2 C3 C4 C5 117.8(19)
C2 C3A C4A C5A -177(2)
C3 C2 C3A C4A -93.1(18)
C3A C2 C3 C4 13(2)
C6 N2 C1 Au1 -0.8(11)
C6 N2 C1 Au1A -5.9(9)
C6 N2 C1 N1 177.2(7)
C6 N2 C6A C7A -5(64)
C6 N2 C10 C11 -176.9(7)
C6 N2 C10 C15 4.3(10)
C6 C7 C8 C9 175.2(11)
C6A N2 C1 Au1 4(3)
C6A N2 C1 Au1A -1(3)
C6A N2 C1 N1 -178(3)
C6A N2 C6 C7 152(72)
C6A N2 C10 C11 179(3)
C6A N2 C10 C15 0(3)
C6A C7A C8A C9A 171(5)
C10 N2 C1 Au1 -177.0(5)
C10 N2 C1 Au1A 177.9(4)
C10 N2 C1 N1 1.0(7)
C10 N2 C6 C7 74.9(10)
C10 N2 C6A C7A 100(8)
C10 C11 C12 C13 1.8(8)
C11 N1 C1 Au1 177.3(4)
C11 N1 C1 Au1A -177.2(5)
C11 N1 C1 N2 -0.9(7)
C11 N1 C2 C3 59.3(16)
C11 N1 C2 C3A -109.1(12)
C11 C10 C15 C14 -0.2(8)
C11 C12 C13 N3 -178.7(5)
C11 C12 C13 C14 -0.8(8)
C12 C13 C14 N4 -179.6(5)
C12 C13 C14 C15 -0.8(8)
C13 N3 C17 N4 -0.2(6)
C13 N3 C17 C18 -179.2(4)
C13 C14 C15 C10 1.2(7)
C14 N4 C17 N3 -0.7(5)
C14 N4 C17 C18 178.3(5)
C15 C10 C11 N1 178.9(5)
C15 C10 C11 C12 -1.4(9)
C16 N4 C14 C13 -177.0(5)
C16 N4 C14 C15 4.3(8)
C16 N4 C17 N3 177.4(5)
C16 N4 C17 C18 -3.6(8)
C17 N3 C13 C12 179.0(6)
C17 N3 C13 C14 0.9(6)
C17 N4 C14 C13 1.2(5)
C17 N4 C14 C15 -177.5(5)
C17 C18 C19 Fe1 -119.1(5)
C17 C18 C19 C20 -179.6(5)
C17 C18 C22 Fe1 118.8(5)
C17 C18 C22 C21 179.0(5)
C18 C19 C20 Fe1 59.1(4)
C18 C19 C20 C21 1.1(7)
C19 C18 C22 Fe1 -59.7(4)
C19 C18 C22 C21 0.6(6)
C19 C20 C21 Fe1 57.7(4)
C19 C20 C21 C22 -0.7(7)
C20 C21 C22 Fe1 59.3(4)
C20 C21 C22 C18 0.1(7)
C22 C18 C19 Fe1 59.5(4)
C22 C18 C19 C20 -1.0(6)
C23 C24 C25 Fe1 -60.2(5)
C23 C24 C25 C26 -0.2(9)
C24 C23 C27 Fe1 59.6(5)
C24 C23 C27 C26 0.5(8)
C24 C25 C26 Fe1 -59.8(6)
C24 C25 C26 C27 0.6(9)
C25 C26 C27 Fe1 -59.7(5)
C25 C26 C27 C23 -0.7(9)
C27 C23 C24 Fe1 -59.8(5)
C27 C23 C24 C25 -0.2(8)
